data_7008529
loop_
_publ_author_name
'Nishioka, Takanori'
'Onishi, Yusuke'
'Nakajo, Kunio'
'Guo-Xin, Jin'
'Tanaka, Rika'
'Kinoshita, Isamu'

_publ_section_title
;
 Selective oxygenation of amphiphilic thiacalix[3]pyridine Rh(I) diene
 complexes in both water and organic solvents.
;
_journal_issue 12
_journal_name_full 'Dalton transactions (Cambridge, England : 2003)'
_journal_page_first 2130
_journal_page_last 2137
_journal_paper_doi 10.1039/b503924j
_journal_year 2005
_chemical_formula_moiety '[(Py3S3)Rh(nbd)](BPh4)'
_chemical_formula_sum 'C46 H37 B N3 Rh S3'
_chemical_formula_weight 841.71
_space_group_IT_number 14
_symmetry_cell_setting monoclinic
_symmetry_Int_Tables_number 14
_symmetry_space_group_name_Hall '-P 2yn'
_symmetry_space_group_name_H-M 'P 1 21/n 1'
_cell_angle_alpha 90
_cell_angle_beta 93.433(2)
_cell_angle_gamma 90
_cell_formula_units_Z 4
_cell_length_a 9.5391(9)
_cell_length_b 20.336(2)
_cell_length_c 19.527(2)
_cell_measurement_reflns_used 15964
_cell_measurement_temperature 193.2
_cell_measurement_theta_max 27.5
_cell_measurement_theta_min 4.0
_cell_volume 3781.2(6)
_computing_cell_refinement CRYSTALCLEAR
_computing_data_collection CRYSTALCLEAR
_computing_data_reduction 'teXsan Ver. 1.11'
_computing_publication_material 'teXsan Ver. 1.11'
_computing_structure_refinement SHELXL97
_computing_structure_solution SIR97
_diffrn_detector_area_resol_mean 14.63
_diffrn_measurement_device_type 'Rigaku/MSC Mercury CCD'
_diffrn_measurement_method \w
_diffrn_radiation_type 'Mo K\a'
_diffrn_radiation_wavelength 0.7107
_diffrn_reflns_av_R_equivalents 0.032
_diffrn_reflns_limit_h_max 12
_diffrn_reflns_limit_h_min -12
_diffrn_reflns_limit_k_max 23
_diffrn_reflns_limit_k_min -26
_diffrn_reflns_limit_l_max 20
_diffrn_reflns_limit_l_min -25
_diffrn_reflns_number 38438
_diffrn_reflns_theta_max 27.48
_diffrn_reflns_theta_min 4.01
_exptl_absorpt_coefficient_mu 0.655
_exptl_absorpt_correction_T_max 0.913
_exptl_absorpt_correction_T_min 0.850
_exptl_absorpt_correction_type integration
_exptl_absorpt_process_details Coppens_numerical
_exptl_crystal_colour Orange
_exptl_crystal_density_diffrn 1.478
_exptl_crystal_density_method 'not measured'
_exptl_crystal_description Prism
_exptl_crystal_size_max 0.250
_exptl_crystal_size_mid 0.150
_exptl_crystal_size_min 0.150
_refine_diff_density_max 1.21
_refine_diff_density_min -0.57
_refine_ls_extinction_coef 0.0000
_refine_ls_extinction_expression Fc^*^=kFc[1+0.001xFc^2^\l^3^/sin(2\q)]^-1/4^
_refine_ls_extinction_method SHELXL
_refine_ls_goodness_of_fit_ref 1.108
_refine_ls_hydrogen_treatment refall
_refine_ls_number_parameters 635
_refine_ls_number_reflns 8582
_refine_ls_R_factor_gt 0.0432
_refine_ls_shift/su_max 0.0010
_refine_ls_structure_factor_coef Fsqd
_refine_ls_weighting_details 'w = 1/[\s^2^(Fo^2^) + (0.0000P)^2^+5.3343P] where P=(Fo^2^+2Fc^2^)/3'
_refine_ls_weighting_scheme calc
_refine_ls_wR_factor_ref 0.0909
_reflns_number_gt 7693
_reflns_number_total 8582
_reflns_threshold_expression >2.0sigma(I)
_cod_data_source_file b503924j.txt
_cod_data_source_block 2[(Py3S3)Rh(nbd)](BPh4)
_cod_original_cell_volume 3781.3(6)
_cod_original_formula_sum 'C46 H37 B N3 S3 Rh '
_cod_database_code 7008529

loop_
_symmetry_equiv_pos_as_xyz
x,y,z
1/2-x,1/2+y,1/2-z
-x,-y,-z
1/2+x,1/2-y,1/2+z

loop_
_atom_site_label
_atom_site_type_symbol
_atom_site_fract_x
_atom_site_fract_y
_atom_site_fract_z
_atom_site_U_iso_or_equiv
_atom_site_adp_type
_atom_site_occupancy
_atom_site_calc_flag
_atom_site_refinement_flags
_atom_site_disorder_assembly
_atom_site_disorder_group
Rh Rh 0.12658(2) 0.07532(1) 0.67134(1) 0.02128(7) Uani 1.00 d . . .
S(1) S 0.17779(8) -0.07351(3) 0.73767(4) 0.0312(2) Uani 1.00 d . . .
S(2) S 0.39150(8) 0.09719(4) 0.56150(4) 0.0305(2) Uani 1.00 d . . .
S(3) S 0.19430(9) 0.18583(4) 0.79714(4) 0.0346(2) Uani 1.00 d . . .
N(1) N 0.2989(2) 0.0058(1) 0.6484(1) 0.0234(4) Uani 1.00 d . . .
N(2) N 0.3051(2) 0.1472(1) 0.6797(1) 0.0220(4) Uani 1.00 d . . .
N(3) N 0.1829(2) 0.0543(1) 0.7757(1) 0.0235(4) Uani 1.00 d . . .
C(1) C 0.3074(3) -0.0529(1) 0.6798(1) 0.0261(6) Uani 1.00 d . . .
C(2) C 0.4088(4) -0.0997(2) 0.6662(2) 0.0365(7) Uani 1.00 d . . .
C(3) C 0.5075(4) -0.0844(2) 0.6201(2) 0.0386(7) Uani 1.00 d . . .
C(4) C 0.5058(3) -0.0230(2) 0.5904(2) 0.0331(7) Uani 1.00 d . . .
C(5) C 0.3995(3) 0.0206(1) 0.6054(1) 0.0260(6) Uani 1.00 d . . .
C(6) C 0.3974(3) 0.1536(1) 0.6310(1) 0.0241(5) Uani 1.00 d . . .
C(7) C 0.4933(3) 0.2049(2) 0.6295(2) 0.0322(6) Uani 1.00 d . . .
C(8) C 0.4978(4) 0.2496(2) 0.6822(2) 0.0374(7) Uani 1.00 d . . .
C(9) C 0.4119(4) 0.2413(2) 0.7356(2) 0.0344(7) Uani 1.00 d . . .
C(10) C 0.3160(3) 0.1901(1) 0.7322(1) 0.0257(5) Uani 1.00 d . . .
C(11) C 0.2058(3) 0.1023(1) 0.8226(1) 0.0261(5) Uani 1.00 d . . .
C(12) C 0.2318(3) 0.0893(2) 0.8921(2) 0.0321(6) Uani 1.00 d . . .
C(13) C 0.2353(3) 0.0251(2) 0.9140(2) 0.0353(7) Uani 1.00 d . . .
C(14) C 0.2218(3) -0.0247(2) 0.8665(2) 0.0300(6) Uani 1.00 d . . .
C(15) C 0.1975(3) -0.0084(1) 0.7980(1) 0.0243(5) Uani 1.00 d . . .
C(16) C -0.0788(4) 0.0418(2) 0.6717(2) 0.0444(8) Uani 1.00 d . . .
C(17) C -0.0757(3) 0.1086(2) 0.6874(2) 0.0409(8) Uani 1.00 d . . .
C(18) C -0.1022(5) 0.1447(2) 0.6178(3) 0.072(2) Uani 1.00 d . . .
C(19) C 0.0313(4) 0.1290(2) 0.5860(2) 0.056(1) Uani 1.00 d . . .
C(20) C 0.0282(4) 0.0643(2) 0.5707(2) 0.0415(8) Uani 1.00 d . . .
C(21) C -0.1132(4) 0.0375(2) 0.5958(2) 0.0521(10) Uani 1.00 d . . .
C(22) C -0.2078(4) 0.0979(2) 0.5808(3) 0.053(1) Uani 1.00 d . . .
C(23) C -0.3325(3) 0.1584(1) 1.0037(1) 0.0235(5) Uani 1.00 d . . .
C(24) C -0.4309(3) 0.1071(1) 1.0066(2) 0.0272(6) Uani 1.00 d . . .
C(25) C -0.5087(3) 0.0962(2) 1.0637(2) 0.0319(6) Uani 1.00 d . . .
C(26) C -0.4921(3) 0.1367(2) 1.1204(2) 0.0334(6) Uani 1.00 d . . .
C(27) C -0.3983(3) 0.1884(2) 1.1195(2) 0.0341(7) Uani 1.00 d . . .
C(28) C -0.3201(3) 0.1981(2) 1.0625(2) 0.0293(6) Uani 1.00 d . . .
C(29) C -0.2869(3) 0.2381(1) 0.8951(1) 0.0266(6) Uani 1.00 d . . .
C(30) C -0.3808(3) 0.2849(2) 0.9171(2) 0.0339(7) Uani 1.00 d . . .
C(31) C -0.4117(4) 0.3427(2) 0.8799(2) 0.0445(8) Uani 1.00 d . . .
C(32) C -0.3492(4) 0.3551(2) 0.8198(2) 0.0433(8) Uani 1.00 d . . .
C(33) C -0.2578(4) 0.3096(2) 0.7959(2) 0.0377(7) Uani 1.00 d . . .
C(34) C -0.2288(3) 0.2521(2) 0.8319(2) 0.0310(6) Uani 1.00 d . . .
C(35) C -0.2512(3) 0.1088(1) 0.8855(1) 0.0253(5) Uani 1.00 d . . .
C(36) C -0.3710(3) 0.1035(2) 0.8402(2) 0.0346(7) Uani 1.00 d . . .
C(37) C -0.3967(4) 0.0492(2) 0.7982(2) 0.0403(7) Uani 1.00 d . . .
C(38) C -0.3026(4) -0.0021(2) 0.7990(2) 0.0409(8) Uani 1.00 d . . .
C(39) C -0.1828(4) 0.0015(2) 0.8419(2) 0.0395(7) Uani 1.00 d . . .
C(40) C -0.1579(3) 0.0561(1) 0.8844(2) 0.0306(6) Uani 1.00 d . . .
C(41) C -0.0710(3) 0.1841(1) 0.9682(1) 0.0238(5) Uani 1.00 d . . .
C(42) C 0.0143(3) 0.2360(1) 0.9477(2) 0.0273(6) Uani 1.00 d . . .
C(43) C 0.1517(3) 0.2460(2) 0.9744(2) 0.0301(6) Uani 1.00 d . . .
C(44) C 0.2097(3) 0.2043(2) 1.0241(2) 0.0297(6) Uani 1.00 d . . .
C(45) C 0.1300(3) 0.1525(2) 1.0461(2) 0.0313(6) Uani 1.00 d . . .
C(46) C -0.0064(3) 0.1429(2) 1.0187(1) 0.0283(6) Uani 1.00 d . . .
B(1) B -0.2353(3) 0.1721(2) 0.9380(2) 0.0239(6) Uani 1.00 d . . .
H(1) H 0.408(3) -0.138(2) 0.689(2) 0.0351(1) Uiso 1.00 d . . .
H(2) H 0.579(4) -0.115(2) 0.610(2) 0.0459(1) Uiso 1.00 d . . .
H(3) H 0.571(4) -0.009(2) 0.561(2) 0.0370(1) Uiso 1.00 d . . .
H(4) H 0.550(3) 0.208(2) 0.594(2) 0.0279(1) Uiso 1.00 d . . .
H(5) H 0.560(4) 0.285(2) 0.682(2) 0.0493(1) Uiso 1.00 d . . .
H(6) H 0.415(3) 0.268(2) 0.772(2) 0.0319(1) Uiso 1.00 d . . .
H(7) H 0.244(3) 0.123(2) 0.921(2) 0.0332(1) Uiso 1.00 d . . .
H(8) H 0.249(4) 0.016(2) 0.961(2) 0.0510(1) Uiso 1.00 d . . .
H(9) H 0.229(3) -0.067(2) 0.879(2) 0.02574(10) Uiso 1.00 d . . .
H(10) H -0.108(5) 0.003(2) 0.710(2) 0.0866(2) Uiso 1.00 d . . .
H(11) H -0.093(4) 0.125(2) 0.731(2) 0.0597(2) Uiso 1.00 d . . .
H(12) H -0.113(5) 0.189(3) 0.622(3) 0.0916(2) Uiso 1.00 d . . .
H(13) H 0.109(5) 0.165(2) 0.566(2) 0.0750(2) Uiso 1.00 d . . .
H(14) H 0.084(4) 0.041(2) 0.546(2) 0.0481(1) Uiso 1.00 d . . .
H(15) H -0.141(4) -0.008(2) 0.578(2) 0.0542(1) Uiso 1.00 d . . .
H(16) H -0.300(5) 0.097(2) 0.602(2) 0.0753(2) Uiso 1.00 d . . .
H(17) H -0.221(5) 0.103(2) 0.530(3) 0.0790(2) Uiso 1.00 d . . .
H(18) H -0.436(3) 0.077(2) 0.972(2) 0.0296(1) Uiso 1.00 d . . .
H(19) H -0.571(3) 0.062(2) 1.064(2) 0.0283(1) Uiso 1.00 d . . .
H(20) H -0.546(3) 0.127(2) 1.157(2) 0.0347(1) Uiso 1.00 d . . .
H(21) H -0.381(4) 0.216(2) 1.156(2) 0.0520(1) Uiso 1.00 d . . .
H(22) H -0.259(3) 0.233(2) 1.064(2) 0.02492(10) Uiso 1.00 d . . .
H(23) H -0.425(4) 0.277(2) 0.957(2) 0.0375(1) Uiso 1.00 d . . .
H(24) H -0.477(4) 0.374(2) 0.899(2) 0.0449(1) Uiso 1.00 d . . .
H(25) H -0.363(4) 0.393(2) 0.792(2) 0.0641(2) Uiso 1.00 d . . .
H(26) H -0.214(4) 0.315(2) 0.754(2) 0.0387(1) Uiso 1.00 d . . .
H(27) H -0.169(4) 0.224(2) 0.815(2) 0.0352(1) Uiso 1.00 d . . .
H(28) H -0.439(4) 0.138(2) 0.838(2) 0.0504(1) Uiso 1.00 d . . .
H(29) H -0.485(4) 0.047(2) 0.768(2) 0.0504(1) Uiso 1.00 d . . .
H(30) H -0.319(3) -0.041(2) 0.771(2) 0.0385(1) Uiso 1.00 d . . .
H(31) H -0.117(4) -0.032(2) 0.842(2) 0.0516(1) Uiso 1.00 d . . .
H(32) H -0.075(4) 0.058(2) 0.914(2) 0.0345(1) Uiso 1.00 d . . .
H(33) H -0.023(3) 0.264(2) 0.914(2) 0.0281(1) Uiso 1.00 d . . .
H(34) H 0.207(3) 0.281(2) 0.957(2) 0.0317(1) Uiso 1.00 d . . .
H(35) H 0.296(4) 0.210(2) 1.040(2) 0.0300(1) Uiso 1.00 d . . .
H(36) H 0.166(3) 0.123(2) 1.076(2) 0.0354(1) Uiso 1.00 d . . .
H(37) H -0.058(3) 0.108(2) 1.035(2) 0.0286(1) Uiso 1.00 d . . .

loop_
_atom_site_aniso_label
_atom_site_aniso_U_11
_atom_site_aniso_U_22
_atom_site_aniso_U_33
_atom_site_aniso_U_12
_atom_site_aniso_U_13
_atom_site_aniso_U_23
Rh 0.0194(1) 0.0190(1) 0.0254(1) -0.00061(8) 0.00019(7) 0.00185(8)
S(1) 0.0395(4) 0.0205(3) 0.0335(4) -0.0065(3) 0.0012(3) 0.0019(3)
S(2) 0.0356(4) 0.0321(4) 0.0249(3) -0.0001(3) 0.0109(3) -0.0015(3)
S(3) 0.0488(5) 0.0235(4) 0.0332(4) 0.0003(3) 0.0163(3) -0.0061(3)
N(1) 0.025(1) 0.022(1) 0.023(1) 0.0012(9) -0.0009(9) -0.0054(9)
N(2) 0.022(1) 0.021(1) 0.024(1) -0.0009(8) 0.0022(9) 0.0015(9)
N(3) 0.025(1) 0.024(1) 0.021(1) 0.0002(9) 0.0037(9) 0.0013(9)
C(1) 0.032(1) 0.020(1) 0.026(1) 0.000(1) -0.005(1) -0.005(1)
C(2) 0.047(2) 0.023(1) 0.039(2) 0.008(1) -0.004(1) -0.004(1)
C(3) 0.038(2) 0.040(2) 0.038(2) 0.015(1) 0.000(1) -0.012(1)
C(4) 0.029(1) 0.039(2) 0.031(2) 0.004(1) 0.004(1) -0.010(1)
C(5) 0.026(1) 0.028(1) 0.024(1) -0.001(1) 0.001(1) -0.005(1)
C(6) 0.023(1) 0.025(1) 0.024(1) 0.002(1) 0.001(1) 0.004(1)
C(7) 0.029(1) 0.039(2) 0.029(1) -0.010(1) 0.003(1) 0.009(1)
C(8) 0.043(2) 0.034(2) 0.035(2) -0.019(1) -0.004(1) 0.007(1)
C(9) 0.048(2) 0.026(2) 0.028(1) -0.009(1) -0.003(1) -0.002(1)
C(10) 0.031(1) 0.021(1) 0.025(1) 0.000(1) 0.002(1) 0.001(1)
C(11) 0.027(1) 0.027(1) 0.025(1) 0.000(1) 0.009(1) -0.002(1)
C(12) 0.035(2) 0.039(2) 0.023(1) 0.004(1) 0.006(1) -0.008(1)
C(13) 0.037(2) 0.047(2) 0.023(1) 0.010(1) 0.002(1) 0.003(1)
C(14) 0.026(1) 0.034(2) 0.030(1) 0.004(1) 0.003(1) 0.008(1)
C(15) 0.020(1) 0.027(1) 0.027(1) 0.000(1) 0.003(1) 0.002(1)
C(16) 0.034(2) 0.041(2) 0.059(2) -0.003(1) 0.010(2) 0.002(2)
C(17) 0.025(1) 0.044(2) 0.054(2) 0.008(1) 0.006(1) -0.008(2)
C(18) 0.048(2) 0.032(2) 0.135(5) 0.002(2) -0.022(3) 0.019(2)
C(19) 0.057(2) 0.054(2) 0.056(2) -0.014(2) -0.016(2) 0.026(2)
C(20) 0.030(2) 0.066(3) 0.027(2) 0.000(2) -0.008(1) -0.001(2)
C(21) 0.044(2) 0.039(2) 0.071(3) -0.009(2) -0.015(2) 0.003(2)
C(22) 0.029(2) 0.049(2) 0.077(3) -0.002(2) -0.017(2) 0.014(2)
C(23) 0.019(1) 0.025(1) 0.026(1) 0.0045(10) -0.002(1) 0.002(1)
C(24) 0.024(1) 0.030(1) 0.027(1) 0.003(1) 0.000(1) -0.002(1)
C(25) 0.023(1) 0.036(2) 0.037(2) -0.001(1) -0.002(1) 0.005(1)
C(26) 0.026(1) 0.044(2) 0.031(2) 0.006(1) 0.007(1) 0.006(1)
C(27) 0.032(2) 0.043(2) 0.028(1) 0.003(1) 0.003(1) -0.006(1)
C(28) 0.026(1) 0.028(1) 0.034(2) -0.001(1) 0.002(1) -0.004(1)
C(29) 0.026(1) 0.025(1) 0.028(1) 0.002(1) -0.006(1) -0.001(1)
C(30) 0.036(2) 0.030(2) 0.035(2) 0.006(1) -0.004(1) -0.001(1)
C(31) 0.043(2) 0.027(2) 0.061(2) 0.011(1) -0.013(2) -0.006(2)
C(32) 0.041(2) 0.028(2) 0.058(2) -0.007(1) -0.020(2) 0.015(2)
C(33) 0.036(2) 0.036(2) 0.040(2) -0.011(1) -0.011(1) 0.011(1)
C(34) 0.030(1) 0.030(2) 0.032(2) 0.001(1) -0.004(1) 0.002(1)
C(35) 0.027(1) 0.025(1) 0.025(1) 0.000(1) 0.005(1) 0.002(1)
C(36) 0.037(2) 0.032(2) 0.034(2) 0.001(1) -0.001(1) -0.004(1)
C(37) 0.042(2) 0.043(2) 0.036(2) -0.012(1) 0.001(1) -0.005(1)
C(38) 0.051(2) 0.032(2) 0.042(2) -0.014(1) 0.020(2) -0.011(1)
C(39) 0.043(2) 0.025(2) 0.053(2) -0.001(1) 0.021(2) -0.004(1)
C(40) 0.029(1) 0.028(1) 0.036(2) -0.001(1) 0.009(1) 0.004(1)
C(41) 0.023(1) 0.025(1) 0.023(1) 0.004(1) 0.003(1) -0.001(1)
C(42) 0.029(1) 0.025(1) 0.027(1) 0.003(1) -0.001(1) -0.001(1)
C(43) 0.027(1) 0.029(1) 0.034(2) -0.002(1) 0.003(1) -0.007(1)
C(44) 0.021(1) 0.037(2) 0.030(1) 0.005(1) -0.002(1) -0.012(1)
C(45) 0.031(1) 0.037(2) 0.025(1) 0.014(1) -0.001(1) 0.002(1)
C(46) 0.028(1) 0.031(2) 0.027(1) 0.003(1) 0.005(1) 0.005(1)
B(1) 0.023(1) 0.023(1) 0.026(1) 0.003(1) 0.000(1) 0.002(1)

loop_
_atom_type_symbol
_atom_type_description
_atom_type_scat_dispersion_real
_atom_type_scat_dispersion_imag
_atom_type_scat_source
C C 0.003 0.002
;International Tables for Crystallography
(1992, Vol. C, Tables 4.2.6.8 and 6.1.1.4)
;
H H 0.000 0.000
;International Tables for Crystallography
(1992, Vol. C, Table 6.1.1.4)
;
B B 0.001 0.001
;International Tables for Crystallography
(1992, Vol. C, Tables 4.2.6.8 and 6.1.1.4)
;
N N 0.006 0.003
;International Tables for Crystallography
(1992, Vol. C, Tables 4.2.6.8 and 6.1.1.4)
;
Rh Rh -1.118 0.919
;International Tables for Crystallography
(1992, Vol. C, Tables 4.2.6.8 and 6.1.1.4)
;
S S 0.125 0.123
;International Tables for Crystallography
(1992, Vol. C, Tables 4.2.6.8 and 6.1.1.4)
;

loop_
_geom_angle_atom_site_label_1
_geom_angle_atom_site_label_2
_geom_angle_atom_site_label_3
_geom_angle
_geom_angle_site_symmetry_1
_geom_angle_site_symmetry_2
_geom_angle_site_symmetry_3
_geom_angle_publ_flag
N(1) Rh N(2) 82.08(8) . . . yes
N(1) Rh N(3) 85.31(8) . . . yes
N(1) Rh C(16) 119.9(1) . . . yes
N(1) Rh C(17) 159.1(1) . . . yes
N(1) Rh C(19) 116.6(1) . . . yes
N(1) Rh C(20) 92.1(1) . . . yes
N(2) Rh N(3) 85.02(8) . . . yes
N(2) Rh C(16) 158.0(1) . . . yes
N(2) Rh C(17) 118.8(1) . . . yes
N(2) Rh C(19) 90.6(1) . . . yes
N(2) Rh C(20) 115.2(1) . . . yes
N(3) Rh C(16) 96.6(1) . . . yes
N(3) Rh C(17) 96.0(1) . . . yes
N(3) Rh C(19) 156.9(1) . . . yes
N(3) Rh C(20) 159.1(1) . . . yes
C(16) Rh C(17) 39.1(1) . . . yes
C(16) Rh C(19) 79.3(2) . . . yes
C(16) Rh C(20) 66.8(1) . . . yes
C(17) Rh C(19) 66.4(2) . . . yes
C(17) Rh C(20) 79.2(1) . . . yes
C(19) Rh C(20) 36.7(2) . . . yes
C(1) S(1) C(15) 101.3(1) . . . yes
C(5) S(2) C(6) 101.4(1) . . . yes
C(10) S(3) C(11) 102.4(1) . . . yes
Rh N(1) C(1) 119.8(2) . . . yes
Rh N(1) C(5) 123.0(2) . . . yes
C(1) N(1) C(5) 117.2(2) . . . yes
Rh N(2) C(6) 122.7(2) . . . yes
Rh N(2) C(10) 120.2(2) . . . yes
C(6) N(2) C(10) 116.9(2) . . . yes
Rh N(3) C(11) 121.9(2) . . . yes
Rh N(3) C(15) 120.9(2) . . . yes
C(11) N(3) C(15) 117.2(2) . . . yes
S(1) C(1) N(1) 118.4(2) . . . yes
S(1) C(1) C(2) 118.6(2) . . . yes
N(1) C(1) C(2) 123.0(3) . . . yes
C(1) C(2) C(3) 118.7(3) . . . yes
C(2) C(3) C(4) 119.2(3) . . . yes
C(3) C(4) C(5) 118.7(3) . . . yes
S(2) C(5) N(1) 119.0(2) . . . yes
S(2) C(5) C(4) 117.9(2) . . . yes
N(1) C(5) C(4) 123.0(3) . . . yes
S(2) C(6) N(2) 119.2(2) . . . yes
S(2) C(6) C(7) 117.3(2) . . . yes
N(2) C(6) C(7) 123.4(3) . . . yes
C(6) C(7) C(8) 118.2(3) . . . yes
C(7) C(8) C(9) 119.6(3) . . . yes
C(8) C(9) C(10) 118.5(3) . . . yes
S(3) C(10) N(2) 119.3(2) . . . yes
S(3) C(10) C(9) 117.5(2) . . . yes
N(2) C(10) C(9) 123.1(3) . . . yes
S(3) C(11) N(3) 119.9(2) . . . yes
S(3) C(11) C(12) 117.5(2) . . . yes
N(3) C(11) C(12) 122.5(3) . . . yes
C(11) C(12) C(13) 119.0(3) . . . yes
C(12) C(13) C(14) 119.4(3) . . . yes
C(13) C(14) C(15) 118.7(3) . . . yes
S(1) C(15) N(3) 119.1(2) . . . yes
S(1) C(15) C(14) 117.9(2) . . . yes
N(3) C(15) C(14) 122.9(3) . . . yes
Rh C(16) C(17) 70.8(2) . . . yes
Rh C(16) C(21) 99.6(2) . . . yes
C(17) C(16) C(21) 106.0(3) . . . yes
Rh C(17) C(16) 70.0(2) . . . yes
Rh C(17) C(18) 97.2(2) . . . yes
C(16) C(17) C(18) 105.6(3) . . . yes
C(17) C(18) C(19) 99.6(3) . . . yes
C(17) C(18) C(22) 100.8(3) . . . yes
C(19) C(18) C(22) 103.0(4) . . . yes
Rh C(19) C(18) 96.7(3) . . . yes
Rh C(19) C(20) 71.2(2) . . . yes
C(18) C(19) C(20) 107.1(4) . . . yes
Rh C(20) C(19) 72.1(2) . . . yes
Rh C(20) C(21) 95.0(2) . . . yes
C(19) C(20) C(21) 106.2(3) . . . yes
C(16) C(21) C(20) 98.5(3) . . . yes
C(16) C(21) C(22) 103.4(3) . . . yes
C(20) C(21) C(22) 99.7(3) . . . yes
C(18) C(22) C(21) 92.6(3) . . . yes
C(24) C(23) C(28) 114.7(3) . . . yes
C(24) C(23) B(1) 124.3(2) . . . yes
C(28) C(23) B(1) 121.0(2) . . . yes
C(23) C(24) C(25) 122.6(3) . . . yes
C(24) C(25) C(26) 120.3(3) . . . yes
C(25) C(26) C(27) 119.1(3) . . . yes
C(26) C(27) C(28) 119.9(3) . . . yes
C(23) C(28) C(27) 123.4(3) . . . yes
C(30) C(29) C(34) 115.2(3) . . . yes
C(30) C(29) B(1) 125.5(3) . . . yes
C(34) C(29) B(1) 119.2(2) . . . yes
C(29) C(30) C(31) 122.1(3) . . . yes
C(30) C(31) C(32) 120.5(3) . . . yes
C(31) C(32) C(33) 119.0(3) . . . yes
C(32) C(33) C(34) 120.5(3) . . . yes
C(29) C(34) C(33) 122.5(3) . . . yes
C(36) C(35) C(40) 115.3(3) . . . yes
C(36) C(35) B(1) 119.5(2) . . . yes
C(40) C(35) B(1) 125.1(2) . . . yes
C(35) C(36) C(37) 122.8(3) . . . yes
C(36) C(37) C(38) 120.2(3) . . . yes
C(37) C(38) C(39) 118.9(3) . . . yes
C(38) C(39) C(40) 120.6(3) . . . yes
C(35) C(40) C(39) 122.2(3) . . . yes
C(42) C(41) C(46) 114.2(2) . . . yes
C(42) C(41) B(1) 124.0(2) . . . yes
C(46) C(41) B(1) 121.8(2) . . . yes
C(41) C(42) C(43) 123.4(3) . . . yes
C(42) C(43) C(44) 120.0(3) . . . yes
C(43) C(44) C(45) 118.9(3) . . . yes
C(44) C(45) C(46) 120.4(3) . . . yes
C(41) C(46) C(45) 123.2(3) . . . yes
C(23) B(1) C(29) 111.6(2) . . . yes
C(23) B(1) C(35) 108.4(2) . . . yes
C(23) B(1) C(41) 108.0(2) . . . yes
C(29) B(1) C(35) 108.0(2) . . . yes
C(29) B(1) C(41) 108.0(2) . . . yes
C(35) B(1) C(41) 112.8(2) . . . yes

loop_
_geom_bond_atom_site_label_1
_geom_bond_atom_site_label_2
_geom_bond_distance
_geom_bond_site_symmetry_1
_geom_bond_site_symmetry_2
_geom_bond_publ_flag
Rh N(1) 2.233(2) . . yes
Rh N(2) 2.242(2) . . yes
Rh N(3) 2.120(2) . . yes
Rh C(16) 2.075(3) . . yes
Rh C(17) 2.086(3) . . yes
Rh C(19) 2.149(4) . . yes
Rh C(20) 2.138(3) . . yes
S(1) C(1) 1.775(3) . . yes
S(1) C(15) 1.774(3) . . yes
S(2) C(5) 1.777(3) . . yes
S(2) C(6) 1.776(3) . . yes
S(3) C(10) 1.772(3) . . yes
S(3) C(11) 1.771(3) . . yes
N(1) C(1) 1.342(4) . . yes
N(1) C(5) 1.346(4) . . yes
N(2) C(6) 1.340(4) . . yes
N(2) C(10) 1.345(4) . . yes
N(3) C(11) 1.347(4) . . yes
N(3) C(15) 1.353(4) . . yes
C(1) C(2) 1.393(4) . . yes
C(2) C(3) 1.376(5) . . yes
C(3) C(4) 1.377(5) . . yes
C(4) C(5) 1.392(4) . . yes
C(6) C(7) 1.389(4) . . yes
C(7) C(8) 1.372(4) . . yes
C(8) C(9) 1.376(5) . . yes
C(9) C(10) 1.385(4) . . yes
C(11) C(12) 1.389(4) . . yes
C(12) C(13) 1.374(5) . . yes
C(13) C(14) 1.374(4) . . yes
C(14) C(15) 1.385(4) . . yes
C(16) C(17) 1.394(5) . . yes
C(16) C(21) 1.500(6) . . yes
C(17) C(18) 1.551(7) . . yes
C(18) C(19) 1.485(6) . . yes
C(18) C(22) 1.534(6) . . yes
C(19) C(20) 1.350(6) . . yes
C(20) C(21) 1.561(5) . . yes
C(21) C(22) 1.542(6) . . yes
C(23) C(24) 1.407(4) . . yes
C(23) C(28) 1.402(4) . . yes
C(23) B(1) 1.653(4) . . yes
C(24) C(25) 1.393(4) . . yes
C(25) C(26) 1.382(4) . . yes
C(26) C(27) 1.381(5) . . yes
C(27) C(28) 1.390(4) . . yes
C(29) C(30) 1.391(4) . . yes
C(29) C(34) 1.413(4) . . yes
C(29) B(1) 1.642(4) . . yes
C(30) C(31) 1.404(5) . . yes
C(31) C(32) 1.371(6) . . yes
C(32) C(33) 1.372(5) . . yes
C(33) C(34) 1.385(4) . . yes
C(35) C(36) 1.406(4) . . yes
C(35) C(40) 1.395(4) . . yes
C(35) B(1) 1.647(4) . . yes
C(36) C(37) 1.389(5) . . yes
C(37) C(38) 1.376(5) . . yes
C(38) C(39) 1.378(5) . . yes
C(39) C(40) 1.398(4) . . yes
C(41) C(42) 1.405(4) . . yes
C(41) C(46) 1.407(4) . . yes
C(41) B(1) 1.660(4) . . yes
C(42) C(43) 1.396(4) . . yes
C(43) C(44) 1.380(4) . . yes
C(44) C(45) 1.382(4) . . yes
C(45) C(46) 1.391(4) . . yes

loop_
_geom_contact_atom_site_label_1
_geom_contact_atom_site_label_2
_geom_contact_distance
_geom_contact_site_symmetry_1
_geom_contact_site_symmetry_2
_geom_contact_publ_flag
S(1) C(32) 3.573(4) . 2_446 ?
S(2) C(4) 3.520(3) . 3_656 ?
C(3) C(33) 3.545(5) . 2_546 ?
C(7) C(44) 3.524(4) . 4_554 ?
C(8) C(33) 3.352(5) . 1_655 ?
C(9) C(33) 3.578(5) . 1_655 ?
C(9) C(32) 3.579(5) . 1_655 ?
C(13) C(24) 3.573(4) . 3_557 ?
C(13) C(25) 3.596(4) . 3_557 ?
C(14) C(25) 3.318(4) . 3_557 ?
C(14) C(26) 3.438(4) . 3_557 ?
C(14) C(24) 3.511(4) . 3_557 ?
C(25) C(44) 3.521(4) . 1_455 ?
C(26) C(44) 3.588(4) . 1_455 ?

loop_
_geom_torsion_atom_site_label_1
_geom_torsion_atom_site_label_2
_geom_torsion_atom_site_label_3
_geom_torsion_atom_site_label_4
_geom_torsion
_geom_torsion_site_symmetry_1
_geom_torsion_site_symmetry_2
_geom_torsion_site_symmetry_3
_geom_torsion_site_symmetry_4
_geom_torsion_publ_flag
Rh N(1) C(1) S(1) 1.1(3) . . . . yes
Rh N(1) C(1) C(2) 177.6(2) . . . . yes
Rh N(1) C(5) S(2) -3.1(3) . . . . yes
Rh N(1) C(5) C(4) -179.1(2) . . . . yes
Rh N(2) C(6) S(2) -7.3(3) . . . . yes
Rh N(2) C(6) C(7) 168.6(2) . . . . yes
Rh N(2) C(10) S(3) 3.8(3) . . . . yes
Rh N(2) C(10) C(9) -171.0(2) . . . . yes
Rh N(3) C(11) S(3) -1.9(3) . . . . yes
Rh N(3) C(11) C(12) 174.8(2) . . . . yes
Rh N(3) C(15) S(1) 3.3(3) . . . . yes
Rh N(3) C(15) C(14) -174.1(2) . . . . yes
Rh C(16) C(17) C(18) 92.2(2) . . . . yes
Rh C(16) C(21) C(20) -2.4(3) . . . . yes
Rh C(16) C(21) C(22) -104.5(3) . . . . yes
Rh C(17) C(16) C(21) -94.8(3) . . . . yes
Rh C(17) C(18) C(19) 2.1(3) . . . . yes
Rh C(17) C(18) C(22) 107.4(3) . . . . yes
Rh C(19) C(18) C(17) -2.0(3) . . . . yes
Rh C(19) C(18) C(22) -105.5(3) . . . . yes
Rh C(19) C(20) C(21) 90.1(2) . . . . yes
Rh C(20) C(19) C(18) -91.4(3) . . . . yes
Rh C(20) C(21) C(16) 2.3(3) . . . . yes
Rh C(20) C(21) C(22) 107.5(3) . . . . yes
S(1) C(1) N(1) C(5) 179.1(2) . . . . yes
S(1) C(1) C(2) C(3) 178.5(2) . . . . yes
S(1) C(15) N(3) C(11) -176.7(2) . . . . yes
S(1) C(15) C(14) C(13) -179.1(2) . . . . yes
S(2) C(5) N(1) C(1) 179.0(2) . . . . yes
S(2) C(5) C(4) C(3) -175.2(2) . . . . yes
S(2) C(6) N(2) C(10) 178.4(2) . . . . yes
S(2) C(6) C(7) C(8) 178.9(2) . . . . yes
S(3) C(10) N(2) C(6) 178.3(2) . . . . yes
S(3) C(10) C(9) C(8) -173.5(2) . . . . yes
S(3) C(11) N(3) C(15) 178.0(2) . . . . yes
S(3) C(11) C(12) C(13) 177.2(2) . . . . yes
N(1) Rh N(2) C(6) 50.6(2) . . . . yes
N(1) Rh N(2) C(10) -135.3(2) . . . . yes
N(1) Rh N(3) C(11) 130.3(2) . . . . yes
N(1) Rh N(3) C(15) -49.7(2) . . . . yes
N(1) Rh C(16) C(17) 179.7(2) . . . . yes
N(1) Rh C(16) C(21) -76.6(2) . . . . yes
N(1) Rh C(17) C(16) -0.6(5) . . . . yes
N(1) Rh C(17) C(18) -104.6(4) . . . . yes
N(1) Rh C(19) C(18) 158.7(2) . . . . yes
N(1) Rh C(19) C(20) 52.9(3) . . . . yes
N(1) Rh C(20) C(19) -134.5(2) . . . . yes
N(1) Rh C(20) C(21) 120.1(2) . . . . yes
N(1) C(1) S(1) C(15) -58.3(2) . . . . yes
N(1) C(1) C(2) C(3) 2.0(5) . . . . yes
N(1) C(5) S(2) C(6) 59.3(2) . . . . yes
N(1) C(5) C(4) C(3) 0.9(4) . . . . yes
N(2) Rh N(1) C(1) 133.3(2) . . . . yes
N(2) Rh N(1) C(5) -44.6(2) . . . . yes
N(2) Rh N(3) C(11) 47.8(2) . . . . yes
N(2) Rh N(3) C(15) -132.1(2) . . . . yes
N(2) Rh C(16) C(17) -1.8(5) . . . . yes
N(2) Rh C(16) C(21) 101.9(4) . . . . yes
N(2) Rh C(17) C(16) 179.2(2) . . . . yes
N(2) Rh C(17) C(18) 75.3(2) . . . . yes
N(2) Rh C(19) C(18) -119.9(3) . . . . yes
N(2) Rh C(19) C(20) 134.3(2) . . . . yes
N(2) Rh C(20) C(19) -52.2(3) . . . . yes
N(2) Rh C(20) C(21) -157.7(2) . . . . yes
N(2) C(6) S(2) C(5) -53.1(2) . . . . yes
N(2) C(6) C(7) C(8) 3.0(4) . . . . yes
N(2) C(10) S(3) C(11) 53.0(2) . . . . yes
N(2) C(10) C(9) C(8) 1.5(4) . . . . yes
N(3) Rh N(1) C(1) 47.7(2) . . . . yes
N(3) Rh N(1) C(5) -130.2(2) . . . . yes
N(3) Rh N(2) C(6) 136.6(2) . . . . yes
N(3) Rh N(2) C(10) -49.3(2) . . . . yes
N(3) Rh C(16) C(17) 91.3(2) . . . . yes
N(3) Rh C(16) C(21) -165.0(2) . . . . yes
N(3) Rh C(17) C(16) -93.2(2) . . . . yes
N(3) Rh C(17) C(18) 162.9(2) . . . . yes
N(3) Rh C(19) C(18) -41.3(5) . . . . yes
N(3) Rh C(19) C(20) -147.1(3) . . . . yes
N(3) Rh C(20) C(19) 143.2(3) . . . . yes
N(3) Rh C(20) C(21) 37.7(4) . . . . yes
N(3) C(11) S(3) C(10) -56.1(2) . . . . yes
N(3) C(11) C(12) C(13) 0.4(4) . . . . yes
N(3) C(15) S(1) C(1) 57.4(2) . . . . yes
N(3) C(15) C(14) C(13) -1.7(4) . . . . yes
C(1) S(1) C(15) C(14) -125.0(2) . . . . yes
C(1) N(1) Rh C(16) -47.3(2) . . . . yes
C(1) N(1) Rh C(17) -46.8(4) . . . . yes
C(1) N(1) Rh C(19) -140.1(2) . . . . yes
C(1) N(1) Rh C(20) -111.6(2) . . . . yes
C(1) N(1) C(5) C(4) 2.9(4) . . . . yes
C(1) C(2) C(3) C(4) 2.0(5) . . . . yes
C(2) C(1) S(1) C(15) 125.0(2) . . . . yes
C(2) C(1) N(1) C(5) -4.4(4) . . . . yes
C(2) C(3) C(4) C(5) -3.3(5) . . . . yes
C(4) C(5) S(2) C(6) -124.4(2) . . . . yes
C(5) S(2) C(6) C(7) 130.8(2) . . . . yes
C(5) N(1) Rh C(16) 134.8(2) . . . . yes
C(5) N(1) Rh C(17) 135.3(3) . . . . yes
C(5) N(1) Rh C(19) 42.1(2) . . . . yes
C(5) N(1) Rh C(20) 70.6(2) . . . . yes
C(6) N(2) Rh C(16) -128.0(3) . . . . yes
C(6) N(2) Rh C(17) -129.3(2) . . . . yes
C(6) N(2) Rh C(19) -66.2(2) . . . . yes
C(6) N(2) Rh C(20) -38.0(2) . . . . yes
C(6) N(2) C(10) C(9) 3.4(4) . . . . yes
C(6) C(7) C(8) C(9) 2.2(5) . . . . yes
C(7) C(6) N(2) C(10) -5.7(4) . . . . yes
C(7) C(8) C(9) C(10) -4.3(5) . . . . yes
C(9) C(10) S(3) C(11) -131.9(2) . . . . yes
C(10) S(3) C(11) C(12) 127.0(2) . . . . yes
C(10) N(2) Rh C(16) 46.1(4) . . . . yes
C(10) N(2) Rh C(17) 44.8(2) . . . . yes
C(10) N(2) Rh C(19) 107.9(2) . . . . yes
C(10) N(2) Rh C(20) 136.1(2) . . . . yes
C(11) N(3) Rh C(16) -110.1(2) . . . . yes
C(11) N(3) Rh C(17) -70.7(2) . . . . yes
C(11) N(3) Rh C(19) -31.8(4) . . . . yes
C(11) N(3) Rh C(20) -146.1(3) . . . . yes
C(11) N(3) C(15) C(14) 5.9(4) . . . . yes
C(11) C(12) C(13) C(14) 4.0(5) . . . . yes
C(12) C(11) N(3) C(15) -5.3(4) . . . . yes
C(12) C(13) C(14) C(15) -3.4(4) . . . . yes
C(15) N(3) Rh C(16) 69.9(2) . . . . yes
C(15) N(3) Rh C(17) 109.3(2) . . . . yes
C(15) N(3) Rh C(19) 148.2(3) . . . . yes
C(15) N(3) Rh C(20) 33.9(4) . . . . yes
C(16) Rh C(17) C(18) -104.0(3) . . . . yes
C(16) Rh C(19) C(18) 40.5(3) . . . . yes
C(16) Rh C(19) C(20) -65.4(2) . . . . yes
C(16) Rh C(20) C(19) 103.7(3) . . . . yes
C(16) Rh C(20) C(21) -1.8(2) . . . . yes
C(16) C(17) Rh C(19) 102.4(3) . . . . yes
C(16) C(17) Rh C(20) 66.3(2) . . . . yes
C(16) C(17) C(18) C(19) -69.1(4) . . . . yes
C(16) C(17) C(18) C(22) 36.2(4) . . . . yes
C(16) C(21) C(20) C(19) -70.5(3) . . . . yes
C(16) C(21) C(22) C(18) 51.1(4) . . . . yes
C(17) Rh C(16) C(21) 103.7(3) . . . . yes
C(17) Rh C(19) C(18) 1.6(2) . . . . yes
C(17) Rh C(19) C(20) -104.2(3) . . . . yes
C(17) Rh C(20) C(19) 64.7(2) . . . . yes
C(17) Rh C(20) C(21) -40.7(2) . . . . yes
C(17) C(16) Rh C(19) -65.6(2) . . . . yes
C(17) C(16) Rh C(20) -101.8(3) . . . . yes
C(17) C(16) C(21) C(20) 70.3(3) . . . . yes
C(17) C(16) C(21) C(22) -31.8(4) . . . . yes
C(17) C(18) C(19) C(20) 70.4(4) . . . . yes
C(17) C(18) C(22) C(21) -51.2(4) . . . . yes
C(18) C(17) Rh C(19) -1.5(2) . . . . yes
C(18) C(17) Rh C(20) -37.7(2) . . . . yes
C(18) C(17) C(16) C(21) -2.7(4) . . . . yes
C(18) C(19) Rh C(20) 105.8(3) . . . . yes
C(18) C(19) C(20) C(21) -1.3(4) . . . . yes
C(18) C(22) C(21) C(20) -50.1(4) . . . . yes
C(19) Rh C(16) C(21) 38.1(2) . . . . yes
C(19) Rh C(20) C(21) -105.4(3) . . . . yes
C(19) C(18) C(22) C(21) 51.4(4) . . . . yes
C(19) C(20) C(21) C(22) 34.8(4) . . . . yes
C(20) Rh C(16) C(21) 1.8(2) . . . . yes
C(20) C(19) C(18) C(22) -33.2(5) . . . . yes
C(23) C(24) C(25) C(26) 0.6(4) . . . . yes
C(23) C(28) C(27) C(26) 1.3(5) . . . . yes
C(23) B(1) C(29) C(30) 12.0(4) . . . . yes
C(23) B(1) C(29) C(34) -171.1(2) . . . . yes
C(23) B(1) C(35) C(36) 79.3(3) . . . . yes
C(23) B(1) C(35) C(40) -96.6(3) . . . . yes
C(23) B(1) C(41) C(42) -132.9(3) . . . . yes
C(23) B(1) C(41) C(46) 45.6(3) . . . . yes
C(24) C(23) C(28) C(27) -0.3(4) . . . . yes
C(24) C(23) B(1) C(29) 108.1(3) . . . . yes
C(24) C(23) B(1) C(35) -10.7(3) . . . . yes
C(24) C(23) B(1) C(41) -133.2(3) . . . . yes
C(24) C(25) C(26) C(27) 0.5(5) . . . . yes
C(25) C(24) C(23) C(28) -0.7(4) . . . . yes
C(25) C(24) C(23) B(1) 178.4(3) . . . . yes
C(25) C(26) C(27) C(28) -1.4(5) . . . . yes
C(27) C(28) C(23) B(1) -179.4(3) . . . . yes
C(28) C(23) B(1) C(29) -72.8(3) . . . . yes
C(28) C(23) B(1) C(35) 168.3(2) . . . . yes
C(28) C(23) B(1) C(41) 45.8(3) . . . . yes
C(29) C(30) C(31) C(32) 0.1(5) . . . . yes
C(29) C(34) C(33) C(32) -2.0(5) . . . . yes
C(29) B(1) C(35) C(36) -41.8(3) . . . . yes
C(29) B(1) C(35) C(40) 142.3(3) . . . . yes
C(29) B(1) C(41) C(42) -12.0(4) . . . . yes
C(29) B(1) C(41) C(46) 166.5(2) . . . . yes
C(30) C(29) C(34) C(33) 3.0(4) . . . . yes
C(30) C(29) B(1) C(35) 131.1(3) . . . . yes
C(30) C(29) B(1) C(41) -106.7(3) . . . . yes
C(30) C(31) C(32) C(33) 1.1(5) . . . . yes
C(31) C(30) C(29) C(34) -2.0(4) . . . . yes
C(31) C(30) C(29) B(1) 175.0(3) . . . . yes
C(31) C(32) C(33) C(34) -0.1(5) . . . . yes
C(33) C(34) C(29) B(1) -174.2(3) . . . . yes
C(34) C(29) B(1) C(35) -52.0(3) . . . . yes
C(34) C(29) B(1) C(41) 70.2(3) . . . . yes
C(35) C(36) C(37) C(38) -0.6(5) . . . . yes
C(35) C(40) C(39) C(38) -0.1(5) . . . . yes
C(35) B(1) C(41) C(42) 107.2(3) . . . . yes
C(35) B(1) C(41) C(46) -74.3(3) . . . . yes
C(36) C(35) C(40) C(39) -0.7(4) . . . . yes
C(36) C(35) B(1) C(41) -161.1(3) . . . . yes
C(36) C(37) C(38) C(39) -0.3(5) . . . . yes
C(37) C(36) C(35) C(40) 1.1(5) . . . . yes
C(37) C(36) C(35) B(1) -175.1(3) . . . . yes
C(37) C(38) C(39) C(40) 0.7(5) . . . . yes
C(39) C(40) C(35) B(1) 175.3(3) . . . . yes
C(40) C(35) B(1) C(41) 23.0(4) . . . . yes
C(41) C(42) C(43) C(44) -0.7(5) . . . . yes
C(41) C(46) C(45) C(44) -0.1(5) . . . . yes
C(42) C(41) C(46) C(45) 0.0(4) . . . . yes
C(42) C(43) C(44) C(45) 0.6(4) . . . . yes
C(43) C(42) C(41) C(46) 0.4(4) . . . . yes
C(43) C(42) C(41) B(1) 179.0(3) . . . . yes
C(43) C(44) C(45) C(46) -0.2(5) . . . . yes
C(45) C(46) C(41) B(1) -178.6(3) . . . . yes
C(45) C(46) C(41) B(1) -178.6(3) . . . . yes
